data_4128717
loop_
_publ_author_name
'Wang, Wei'
'Zhu, Haofu'
'Liu, Shuya'
'Zhao, Zhiguo'
'Zhang, Liang'
'Hao, Jingcheng'
'Wang, Yao'

_publ_section_title
;
 Chalcogen-Chalcogen Bonding Catalysis Enables Assembly of Discrete
 Molecules.
;
_journal_issue 23
_journal_name_full 'Journal of the American Chemical Society'
_journal_page_first 9175
_journal_page_last 9179
_journal_paper_doi 10.1021/jacs.9b03806
_journal_volume 141
_journal_year 2019
_chemical_formula_moiety 'C21 H21 N O3'
_chemical_formula_sum 'C21 H21 N O3'
_chemical_formula_weight 335.39
_space_group_crystal_system monoclinic
_space_group_IT_number 14
_space_group_name_Hall '-P 2ybc'
_space_group_name_H-M_alt 'P 1 21/c 1'
_atom_sites_solution_hydrogens geom
_audit_creation_date 2018-02-02
_audit_creation_method
;
Olex2 1.2
(compiled 2017.08.10 svn.r3458 for OlexSys, GUI svn.r5381)
;
_cell_angle_alpha 90
_cell_angle_beta 112.641(7)
_cell_angle_gamma 90
_cell_formula_units_Z 4
_cell_length_a 13.521(9)
_cell_length_b 8.727(6)
_cell_length_c 16.583(11)
_cell_measurement_reflns_used 6247
_cell_measurement_temperature 296(2)
_cell_measurement_theta_max 27.38
_cell_measurement_theta_min 2.47
_cell_volume 1806(2)
_computing_cell_refinement 'SAINT v8.37A (Bruker, 2015)'
_computing_data_reduction 'SAINT v8.37A (Bruker, 2015)'
_computing_molecular_graphics 'Olex2 (Dolomanov et al., 2009)'
_computing_publication_material 'Olex2 (Dolomanov et al., 2009)'
_computing_structure_refinement 'XL (Sheldrick, 2008)'
_diffrn_ambient_temperature 296.15
_diffrn_measured_fraction_theta_full 0.999
_diffrn_measured_fraction_theta_max 0.993
_diffrn_measurement_device_type 'Bruker APEX-II CCD'
_diffrn_measurement_method '\f and \w scans'
_diffrn_radiation_type MoK\a
_diffrn_radiation_wavelength 0.71073
_diffrn_reflns_av_R_equivalents 0.0272
_diffrn_reflns_av_unetI/netI 0.0213
_diffrn_reflns_Laue_measured_fraction_full 0.999
_diffrn_reflns_Laue_measured_fraction_max 0.993
_diffrn_reflns_limit_h_max 17
_diffrn_reflns_limit_h_min -17
_diffrn_reflns_limit_k_max 11
_diffrn_reflns_limit_k_min -11
_diffrn_reflns_limit_l_max 21
_diffrn_reflns_limit_l_min -21
_diffrn_reflns_number 20706
_diffrn_reflns_point_group_measured_fraction_full 0.999
_diffrn_reflns_point_group_measured_fraction_max 0.993
_diffrn_reflns_theta_full 25.242
_diffrn_reflns_theta_max 27.877
_diffrn_reflns_theta_min 2.530
_diffrn_source 'fine-focus sealed tube'
_diffrn_standards_number 0
_exptl_absorpt_coefficient_mu 0.082
_exptl_absorpt_correction_T_max 0.746
_exptl_absorpt_correction_T_min 0.691
_exptl_absorpt_correction_type multi-scan
_exptl_absorpt_process_details
;
SADABS-2016/2 (Bruker,2016/2) was used for absorption correction.
wR2(int) was 0.1335 before and 0.0468 after correction.
The Ratio of minimum to maximum transmission is 0.9271.
The \l/2 correction factor is Not present.
;
_exptl_crystal_colour red
_exptl_crystal_density_diffrn 1.233
_exptl_crystal_description plate
_exptl_crystal_F_000 712
_exptl_crystal_size_max 0.485
_exptl_crystal_size_mid 0.401
_exptl_crystal_size_min 0.15
_exptl_transmission_factor_max 0.746
_exptl_transmission_factor_min 0.691
_refine_diff_density_max 0.241
_refine_diff_density_min -0.189
_refine_diff_density_rms 0.035
_refine_ls_extinction_method none
_refine_ls_goodness_of_fit_ref 1.058
_refine_ls_hydrogen_treatment constr
_refine_ls_matrix_type full
_refine_ls_number_parameters 230
_refine_ls_number_reflns 4272
_refine_ls_number_restraints 0
_refine_ls_restrained_S_all 1.058
_refine_ls_R_factor_all 0.0621
_refine_ls_R_factor_gt 0.0454
_refine_ls_shift/su_max 0.001
_refine_ls_shift/su_mean 0.000
_refine_ls_structure_factor_coef Fsqd
_refine_ls_weighting_details 'w=1/[\s^2^(Fo^2^)+(0.0660P)^2^+0.2953P] where P=(Fo^2^+2Fc^2^)/3'
_refine_ls_weighting_scheme calc
_refine_ls_wR_factor_gt 0.1238
_refine_ls_wR_factor_ref 0.1356
_reflns_Friedel_coverage 0.000
_reflns_number_gt 3166
_reflns_number_total 4272
_reflns_threshold_expression 'I > 2\s(I)'
_cod_data_source_file ja9b03806_si_005.cif
_cod_data_source_block p
_cod_database_code 4128717
_shelx_shelxl_version_number 2014/7
_shelx_space_group_comment
;
The symmetry employed for this shelxl refinement is uniquely defined
by the following loop, which should always be used as a source of
symmetry information in preference to the above space-group names.
They are only intended as comments.
;
_shelx_estimated_absorpt_t_max 0.988
_shelx_estimated_absorpt_t_min 0.961
_olex2_refinement_description
;
1. Fixed Uiso
 At 1.2 times of:
  All C(H) groups, All C(H,H) groups
 At 1.5 times of:
  All C(H,H,H) groups
2.a Ternary CH refined with riding coordinates:
 C14(H14)
2.b Secondary CH2 refined with riding coordinates:
 C19(H19A,H19B)
2.c Aromatic/amide H refined with riding coordinates:
 C10(H10), C12(H12), C4(H4), C3(H3), C1(H1), C2(H2)
2.d Idealised Me refined as rotating group:
 C9(H9A,H9B,H9C), C16(H16A,H16B,H16C), C18(H18A,H18B,H18C), C21(H21A,H21B,H21C)
;
_olex2_submission_special_instructions 'No special instructions were received'

loop_
_space_group_symop_operation_xyz
'x, y, z'
'-x, y+1/2, -z+1/2'
'-x, -y, -z'
'x, -y-1/2, z-1/2'

loop_
_atom_site_label
_atom_site_type_symbol
_atom_site_fract_x
_atom_site_fract_y
_atom_site_fract_z
_atom_site_U_iso_or_equiv
_atom_site_adp_type
_atom_site_occupancy
_atom_site_site_symmetry_order
_atom_site_calc_flag
_atom_site_refinement_flags_posn
N1 N 0.32606(9) 0.39933(12) 0.43611(7) 0.0389(3) Uani 1 1 d .
O1 O 0.07590(11) 0.57769(15) 0.60447(9) 0.0785(4) Uani 1 1 d .
O2 O 0.33344(14) 0.03701(16) 0.56052(9) 0.0930(5) Uani 1 1 d .
C5 C 0.40203(10) 0.38643(15) 0.40043(8) 0.0390(3) Uani 1 1 d .
O3 O 0.11101(13) 0.02546(15) 0.37887(11) 0.0932(5) Uani 1 1 d .
C8 C 0.29827(10) 0.55410(14) 0.43445(8) 0.0387(3) Uani 1 1 d .
C11 C 0.17744(11) 0.54293(15) 0.51845(9) 0.0417(3) Uani 1 1 d .
C6 C 0.42602(10) 0.53444(16) 0.37908(8) 0.0400(3) Uani 1 1 d .
C7 C 0.35925(11) 0.63981(15) 0.40002(8) 0.0415(3) Uani 1 1 d .
C10 C 0.22274(10) 0.61181(15) 0.46736(8) 0.0407(3) Uani 1 1 d .
H10 H 0.2009 0.7122 0.4515 0.049 Uiso 1 1 calc R
C13 C 0.24218(11) 0.27089(15) 0.52512(8) 0.0413(3) Uani 1 1 d .
C14 C 0.25598(11) 0.27325(14) 0.43915(8) 0.0403(3) Uani 1 1 d .
H14 H 0.2907 0.1771 0.4343 0.048 Uiso 1 1 calc R
C12 C 0.20336(10) 0.38996(16) 0.55491(9) 0.0432(3) Uani 1 1 d .
H12 H 0.1915 0.3721 0.6057 0.052 Uiso 1 1 calc R
C19 C 0.14952(12) 0.28402(15) 0.36000(8) 0.0445(3) Uani 1 1 d .
H19A H 0.1065 0.3638 0.3713 0.053 Uiso 1 1 calc R
H19B H 0.1646 0.3159 0.3099 0.053 Uiso 1 1 calc R
C15 C 0.10553(12) 0.63181(18) 0.55006(10) 0.0515(4) Uani 1 1 d .
C4 C 0.45239(12) 0.25638(17) 0.38510(9) 0.0501(4) Uani 1 1 d .
H4 H 0.4358 0.1588 0.3986 0.060 Uiso 1 1 calc R
C20 C 0.08427(14) 0.14079(18) 0.33644(10) 0.0551(4) Uani 1 1 d .
C3 C 0.52771(13) 0.2785(2) 0.34908(10) 0.0576(4) Uani 1 1 d .
H3 H 0.5631 0.1940 0.3388 0.069 Uiso 1 1 calc R
C1 C 0.50387(11) 0.55236(19) 0.34290(9) 0.0500(4) Uani 1 1 d .
H1 H 0.5220 0.6492 0.3296 0.060 Uiso 1 1 calc R
C17 C 0.27974(13) 0.13029(18) 0.57880(9) 0.0536(4) Uani 1 1 d .
C2 C 0.55226(12) 0.4243(2) 0.32767(10) 0.0591(4) Uani 1 1 d .
H2 H 0.6026 0.4346 0.3025 0.071 Uiso 1 1 calc R
C9 C 0.35977(15) 0.80964(17) 0.39001(12) 0.0599(4) Uani 1 1 d .
H9A H 0.3188 0.8367 0.3303 0.090 Uiso 1 1 calc GR
H9B H 0.4322 0.8447 0.4063 0.090 Uiso 1 1 calc GR
H9C H 0.3287 0.8568 0.4270 0.090 Uiso 1 1 calc GR
C16 C 0.06660(16) 0.78689(19) 0.51251(15) 0.0741(5) Uani 1 1 d .
H16A H 0.0303 0.7789 0.4502 0.111 Uiso 1 1 calc GR
H16B H 0.1265 0.8551 0.5261 0.111 Uiso 1 1 calc GR
H16C H 0.0180 0.8261 0.5371 0.111 Uiso 1 1 calc GR
C18 C 0.25293(16) 0.1060(2) 0.65804(11) 0.0707(5) Uani 1 1 d .
H18A H 0.1772 0.1182 0.6421 0.106 Uiso 1 1 calc GR
H18B H 0.2906 0.1798 0.7021 0.106 Uiso 1 1 calc GR
H18C H 0.2739 0.0045 0.6805 0.106 Uiso 1 1 calc GR
C21 C -0.01743(18) 0.1501(2) 0.25707(14) 0.0908(7) Uani 1 1 d .
H21A H -0.0028 0.1278 0.2060 0.136 Uiso 1 1 calc GR
H21B H -0.0468 0.2513 0.2523 0.136 Uiso 1 1 calc GR
H21C H -0.0679 0.0770 0.2619 0.136 Uiso 1 1 calc GR

loop_
_atom_site_aniso_label
_atom_site_aniso_U_11
_atom_site_aniso_U_22
_atom_site_aniso_U_33
_atom_site_aniso_U_23
_atom_site_aniso_U_13
_atom_site_aniso_U_12
N1 0.0449(6) 0.0334(6) 0.0410(6) 0.0004(4) 0.0193(5) 0.0018(4)
O1 0.0958(10) 0.0787(9) 0.0890(9) 0.0070(7) 0.0667(8) 0.0129(7)
O2 0.1464(14) 0.0686(8) 0.0761(9) 0.0314(7) 0.0561(9) 0.0538(9)
C5 0.0410(7) 0.0432(7) 0.0302(6) -0.0007(5) 0.0108(5) 0.0043(5)
O3 0.1107(11) 0.0513(8) 0.1000(10) 0.0134(7) 0.0213(9) -0.0223(7)
C8 0.0438(7) 0.0334(6) 0.0388(6) -0.0004(5) 0.0158(5) 0.0005(5)
C11 0.0420(7) 0.0406(7) 0.0431(7) -0.0048(5) 0.0172(6) -0.0011(5)
C6 0.0413(7) 0.0460(7) 0.0311(6) -0.0018(5) 0.0120(5) -0.0011(6)
C7 0.0470(7) 0.0394(7) 0.0390(7) -0.0005(5) 0.0176(6) -0.0017(5)
C10 0.0430(7) 0.0342(7) 0.0446(7) -0.0015(5) 0.0167(6) 0.0006(5)
C13 0.0452(7) 0.0393(7) 0.0372(6) 0.0042(5) 0.0137(5) -0.0016(5)
C14 0.0506(7) 0.0306(6) 0.0402(7) 0.0024(5) 0.0181(6) 0.0012(5)
C12 0.0453(7) 0.0472(8) 0.0378(7) 0.0018(6) 0.0169(6) -0.0024(6)
C19 0.0560(8) 0.0385(7) 0.0369(6) 0.0003(5) 0.0155(6) -0.0044(6)
C15 0.0516(8) 0.0497(8) 0.0602(9) -0.0084(7) 0.0292(7) -0.0031(6)
C4 0.0573(9) 0.0486(8) 0.0424(7) 0.0001(6) 0.0170(6) 0.0115(7)
C20 0.0687(10) 0.0449(8) 0.0526(8) -0.0069(7) 0.0242(7) -0.0108(7)
C3 0.0548(9) 0.0712(11) 0.0470(8) -0.0048(7) 0.0198(7) 0.0182(8)
C1 0.0471(8) 0.0628(9) 0.0418(7) -0.0013(6) 0.0189(6) -0.0053(7)
C17 0.0666(9) 0.0470(8) 0.0427(7) 0.0095(6) 0.0160(7) 0.0041(7)
C2 0.0493(8) 0.0848(12) 0.0473(8) -0.0042(8) 0.0233(7) 0.0052(8)
C9 0.0779(11) 0.0402(8) 0.0718(10) 0.0037(7) 0.0402(9) -0.0039(7)
C16 0.0802(12) 0.0530(10) 0.1089(15) -0.0006(10) 0.0583(12) 0.0127(9)
C18 0.0882(13) 0.0717(12) 0.0497(9) 0.0230(8) 0.0240(9) 0.0050(10)
C21 0.0913(15) 0.0792(14) 0.0742(12) -0.0193(11) 0.0013(11) -0.0265(12)

loop_
_atom_type_symbol
_atom_type_description
_atom_type_scat_dispersion_real
_atom_type_scat_dispersion_imag
_atom_type_scat_source
C C 0.0033 0.0016 'International Tables Vol C Tables 4.2.6.8 and 6.1.1.4'
H H 0.0000 0.0000 'International Tables Vol C Tables 4.2.6.8 and 6.1.1.4'
N N 0.0061 0.0033 'International Tables Vol C Tables 4.2.6.8 and 6.1.1.4'
O O 0.0106 0.0060 'International Tables Vol C Tables 4.2.6.8 and 6.1.1.4'

loop_
_geom_angle_atom_site_label_1
_geom_angle_atom_site_label_2
_geom_angle_atom_site_label_3
_geom_angle
C5 N1 C8 108.08(10)
C5 N1 C14 123.64(11)
C8 N1 C14 123.58(12)
N1 C5 C6 108.40(11)
N1 C5 C4 130.03(13)
C4 C5 C6 121.57(13)
N1 C8 C10 124.14(12)
C7 C8 N1 109.30(12)
C7 C8 C10 126.49(13)
C10 C11 C12 124.81(13)
C10 C11 C15 120.03(13)
C12 C11 C15 114.73(12)
C5 C6 C7 107.58(12)
C1 C6 C5 119.42(13)
C1 C6 C7 132.99(14)
C8 C7 C6 106.58(13)
C8 C7 C9 127.59(13)
C6 C7 C9 125.78(13)
C8 C10 H10 115.0
C11 C10 C8 130.07(13)
C11 C10 H10 115.0
C12 C13 C14 123.10(12)
C12 C13 C17 120.74(13)
C17 C13 C14 116.08(12)
N1 C14 C13 111.09(11)
N1 C14 H14 107.7
N1 C14 C19 109.33(11)
C13 C14 H14 107.7
C13 C14 C19 113.17(12)
C19 C14 H14 107.7
C11 C12 H12 115.7
C13 C12 C11 128.69(13)
C13 C12 H12 115.7
C14 C19 H19A 108.3
C14 C19 H19B 108.3
H19A C19 H19B 107.4
C20 C19 C14 116.01(12)
C20 C19 H19A 108.3
C20 C19 H19B 108.3
O1 C15 C11 120.39(15)
O1 C15 C16 119.76(14)
C11 C15 C16 119.82(14)
C5 C4 H4 121.3
C3 C4 C5 117.30(15)
C3 C4 H4 121.3
O3 C20 C19 122.28(16)
O3 C20 C21 121.89(16)
C19 C20 C21 115.83(15)
C4 C3 H3 119.1
C4 C3 C2 121.71(15)
C2 C3 H3 119.1
C6 C1 H1 120.7
C2 C1 C6 118.56(15)
C2 C1 H1 120.7
O2 C17 C13 120.49(14)
O2 C17 C18 119.67(14)
C13 C17 C18 119.82(15)
C3 C2 H2 119.3
C1 C2 C3 121.41(15)
C1 C2 H2 119.3
C7 C9 H9A 109.5
C7 C9 H9B 109.5
C7 C9 H9C 109.5
H9A C9 H9B 109.5
H9A C9 H9C 109.5
H9B C9 H9C 109.5
C15 C16 H16A 109.5
C15 C16 H16B 109.5
C15 C16 H16C 109.5
H16A C16 H16B 109.5
H16A C16 H16C 109.5
H16B C16 H16C 109.5
C17 C18 H18A 109.5
C17 C18 H18B 109.5
C17 C18 H18C 109.5
H18A C18 H18B 109.5
H18A C18 H18C 109.5
H18B C18 H18C 109.5
C20 C21 H21A 109.5
C20 C21 H21B 109.5
C20 C21 H21C 109.5
H21A C21 H21B 109.5
H21A C21 H21C 109.5
H21B C21 H21C 109.5

loop_
_geom_bond_atom_site_label_1
_geom_bond_atom_site_label_2
_geom_bond_distance
N1 C5 1.3733(18)
N1 C8 1.3994(18)
N1 C14 1.4657(18)
O1 C15 1.2151(19)
O2 C17 1.205(2)
C5 C6 1.410(2)
C5 C4 1.396(2)
O3 C20 1.201(2)
C8 C7 1.3886(19)
C8 C10 1.4225(19)
C11 C10 1.3616(19)
C11 C12 1.452(2)
C11 C15 1.488(2)
C6 C7 1.4222(19)
C6 C1 1.407(2)
C7 C9 1.492(2)
C10 H10 0.9300
C13 C14 1.508(2)
C13 C12 1.341(2)
C13 C17 1.486(2)
C14 H14 0.9800
C14 C19 1.533(2)
C12 H12 0.9300
C19 H19A 0.9700
C19 H19B 0.9700
C19 C20 1.493(2)
C15 C16 1.498(2)
C4 H4 0.9300
C4 C3 1.378(2)
C20 C21 1.495(3)
C3 H3 0.9300
C3 C2 1.395(3)
C1 H1 0.9300
C1 C2 1.367(2)
C17 C18 1.507(2)
C2 H2 0.9300
C9 H9A 0.9600
C9 H9B 0.9600
C9 H9C 0.9600
C16 H16A 0.9600
C16 H16B 0.9600
C16 H16C 0.9600
C18 H18A 0.9600
C18 H18B 0.9600
C18 H18C 0.9600
C21 H21A 0.9600
C21 H21B 0.9600
C21 H21C 0.9600
